data_4516048
loop_
_publ_author_name
'Mishra, Vishwesh'
'Thirupathi, Natesan'

_publ_section_title
;
 Critical Role of Anions in Platinum(II) Precursors upon the Structural
 Motifs of Six-Membered Cycloplatinated
 <i>N</i>,<i>N</i>',<i>N</i>&#x2033;-Triarylguanidines.
;
_journal_issue 6
_journal_name_full 'ACS omega'
_journal_page_first 6075
_journal_page_last 6090
_journal_paper_doi 10.1021/acsomega.8b00782
_journal_volume 3
_journal_year 2018
_chemical_formula_moiety 'C44 H44 Cl2 N6 Pt2'
_chemical_formula_sum 'C44 H44 Cl2 N6 Pt2'
_chemical_formula_weight 1117.93
_space_group_crystal_system monoclinic
_space_group_IT_number 14
_space_group_name_Hall '-P 2yn'
_space_group_name_H-M_alt 'P 1 21/n 1'
_atom_sites_solution_hydrogens geom
_audit_creation_method SHELXL-2017/1
_cell_angle_alpha 90
_cell_angle_beta 98.915(3)
_cell_angle_gamma 90
_cell_formula_units_Z 2
_cell_length_a 9.7792(3)
_cell_length_b 18.2967(5)
_cell_length_c 11.3037(3)
_cell_measurement_reflns_used 10672
_cell_measurement_temperature 298(2)
_cell_measurement_theta_max 29.1420
_cell_measurement_theta_min 3.7140
_cell_volume 1998.10(10)
_computing_cell_refinement 'CrysAlisPro, Oxford Diffraction Ltd.'
_computing_data_collection 'CrysAlisPro, Oxford Diffraction Ltd.'
_computing_data_reduction 'CrysAlisPro, Oxford Diffraction Ltd.'
_computing_molecular_graphics Olex2
_computing_publication_material 'WINGX 2014'
_computing_structure_refinement 'SHELXL-2017/1 (Sheldrick, 2017)'
_computing_structure_solution 'SHELXS-2016 (Sheldrick, 2016)'
_diffrn_ambient_temperature 298(2)
_diffrn_detector_area_resol_mean 15.9853
_diffrn_measured_fraction_theta_full 0.998
_diffrn_measured_fraction_theta_max 0.998
_diffrn_measurement_device_type 'Xcalibur, Sapphire3'
_diffrn_measurement_method '\w scans'
_diffrn_radiation_type MoK\a
_diffrn_radiation_wavelength 0.71073
_diffrn_reflns_av_R_equivalents 0.0410
_diffrn_reflns_av_unetI/netI 0.0274
_diffrn_reflns_Laue_measured_fraction_full 0.998
_diffrn_reflns_Laue_measured_fraction_max 0.998
_diffrn_reflns_limit_h_max 12
_diffrn_reflns_limit_h_min -12
_diffrn_reflns_limit_k_max 22
_diffrn_reflns_limit_k_min -22
_diffrn_reflns_limit_l_max 14
_diffrn_reflns_limit_l_min -14
_diffrn_reflns_number 26329
_diffrn_reflns_point_group_measured_fraction_full 0.998
_diffrn_reflns_point_group_measured_fraction_max 0.998
_diffrn_reflns_theta_full 25.242
_diffrn_reflns_theta_max 26.370
_diffrn_reflns_theta_min 3.397
_diffrn_source 'Enhance (Mo) X-ray Source'
_exptl_absorpt_coefficient_mu 7.167
_exptl_absorpt_correction_T_max 1.00000
_exptl_absorpt_correction_T_min 0.31551
_exptl_absorpt_correction_type multi-scan
_exptl_crystal_colour Green
_exptl_crystal_density_diffrn 1.858
_exptl_crystal_density_method 'not measured'
_exptl_crystal_description Rhombic
_exptl_crystal_F_000 1080
_exptl_crystal_size_max 0.020
_exptl_crystal_size_mid 0.020
_exptl_crystal_size_min 0.005
_refine_diff_density_max 1.173
_refine_diff_density_min -0.868
_refine_diff_density_rms 0.122
_refine_ls_extinction_method none
_refine_ls_goodness_of_fit_ref 1.189
_refine_ls_hydrogen_treatment constr
_refine_ls_matrix_type full
_refine_ls_number_parameters 243
_refine_ls_number_reflns 4074
_refine_ls_number_restraints 23
_refine_ls_restrained_S_all 1.310
_refine_ls_R_factor_all 0.0431
_refine_ls_R_factor_gt 0.0377
_refine_ls_shift/su_max 0.010
_refine_ls_shift/su_mean 0.000
_refine_ls_structure_factor_coef Fsqd
_refine_ls_weighting_details 'w=1/[\s^2^(Fo^2^)+(0.0313P)^2^+7.3015P] where P=(Fo^2^+2Fc^2^)/3'
_refine_ls_weighting_scheme calc
_refine_ls_wR_factor_gt 0.0853
_refine_ls_wR_factor_ref 0.0878
_reflns_Friedel_coverage 0.000
_reflns_number_gt 3697
_reflns_number_total 4074
_reflns_threshold_expression 'I > 2\s(I)'
_cod_data_source_file ao8b00782_si_002.cif
_cod_data_source_block Complex-10
_cod_original_sg_symbol_H-M 'P 21/n'
_cod_database_code 4516048
_shelx_shelxl_version_number 2017/1
_shelx_space_group_comment
;
The symmetry employed for this shelxl refinement is uniquely defined
by the following loop, which should always be used as a source of
symmetry information in preference to the above space-group names.
They are only intended as comments.
;
_shelx_estimated_absorpt_t_min 0.870
_shelx_estimated_absorpt_t_max 0.965
_exptl_absorpt_special_details
;
CrysAlisPro 1.171.38.46 (Rigaku Oxford Diffraction, 2015)
Empirical absorption correction using spherical harmonics,
 implemented in SCALE3 ABSPACK scaling algorithm.
;

loop_
_space_group_symop_operation_xyz
'x, y, z'
'-x+1/2, y+1/2, -z+1/2'
'-x, -y, -z'
'x-1/2, -y-1/2, z-1/2'

loop_
_atom_site_label
_atom_site_type_symbol
_atom_site_fract_x
_atom_site_fract_y
_atom_site_fract_z
_atom_site_U_iso_or_equiv
_atom_site_adp_type
_atom_site_occupancy
_atom_site_site_symmetry_order
_atom_site_calc_flag
_atom_site_refinement_flags_posn
_atom_site_refinement_flags_adp
_atom_site_refinement_flags_occupancy
Pt1 Pt 0.50151(2) 0.04381(2) 0.35527(2) 0.03375(10) Uani 1 1 d . . .
Cl1 Cl 0.34594(18) -0.01790(11) 0.45543(15) 0.0493(4) Uani 1 1 d . . .
N1 N 0.6492(5) 0.0957(3) 0.2809(4) 0.0350(11) Uani 1 1 d . . .
N2 N 0.7671(6) 0.1322(3) 0.1289(5) 0.0483(15) Uani 1 1 d . . .
H2 H 0.843657 0.129711 0.177862 0.058 Uiso 1 1 calc R U .
N3 N 0.5462(6) 0.0872(3) 0.0862(5) 0.0432(14) Uani 1 1 d . . .
H3 H 0.565363 0.080827 0.015201 0.052 Uiso 1 1 calc DR U .
C1 C 0.6529(7) 0.1044(4) 0.1671(5) 0.0374(14) Uani 1 1 d . . .
C2 C 0.7632(7) 0.1237(4) 0.3642(6) 0.0476(18) Uani 1 1 d D . .
C3 C 0.8861(7) 0.0850(5) 0.3867(6) 0.067(3) Uani 1 1 d D . .
C4 C 0.9954(12) 0.1135(8) 0.4657(9) 0.108(5) Uani 1 1 d D . .
H4 H 1.078836 0.088303 0.481777 0.129 Uiso 1 1 calc R U .
C5 C 0.9791(15) 0.1795(9) 0.5200(12) 0.138(7) Uani 1 1 d D . .
H5 H 1.052945 0.198903 0.572319 0.165 Uiso 1 1 calc R U .
C6 C 0.8572(14) 0.2173(7) 0.4992(9) 0.101(5) Uani 1 1 d D . .
H6 H 0.847816 0.261505 0.537921 0.122 Uiso 1 1 calc R U .
C7 C 0.7493(10) 0.1895(4) 0.4209(6) 0.066(3) Uani 1 1 d D . .
C8 C 0.6235(18) 0.2297(10) 0.4014(17) 0.065(5) Uiso 0.45 1 d D . P
C8' C 0.8988(17) 0.0153(8) 0.3344(14) 0.065(4) Uiso 0.55 1 d D . P
C9 C 0.7723(7) 0.1656(4) 0.0144(6) 0.0405(15) Uani 1 1 d . . .
C10 C 0.7436(9) 0.1270(4) -0.0894(7) 0.056(2) Uani 1 1 d . . .
H10 H 0.723442 0.077406 -0.086900 0.067 Uiso 1 1 calc R U .
C11 C 0.7440(11) 0.1602(6) -0.1965(7) 0.079(3) Uani 1 1 d . . .
H11 H 0.726466 0.133677 -0.267414 0.095 Uiso 1 1 calc R U .
C12 C 0.7703(14) 0.2325(6) -0.1983(9) 0.096(4) Uani 1 1 d . . .
H12 H 0.763604 0.256474 -0.271517 0.115 Uiso 1 1 calc R U .
C13 C 0.8061(12) 0.2705(5) -0.0967(9) 0.082(3) Uani 1 1 d . . .
H13 H 0.827830 0.319783 -0.101074 0.098 Uiso 1 1 calc R U .
C14 C 0.8113(9) 0.2383(4) 0.0136(7) 0.0540(19) Uani 1 1 d . . .
C15 C 0.8539(12) 0.2797(6) 0.1266(8) 0.086(3) Uani 1 1 d . . .
H15A H 0.850990 0.247971 0.193792 0.129 Uiso 1 1 calc R U .
H15B H 0.946297 0.297852 0.128596 0.129 Uiso 1 1 calc R U .
H15C H 0.791737 0.319969 0.130280 0.129 Uiso 1 1 calc R U .
C16 C 0.4039(7) 0.0773(3) 0.0969(6) 0.0365(14) Uani 1 1 d . . .
C17 C 0.3650(6) 0.0619(3) 0.2075(6) 0.0328(13) Uani 1 1 d . . .
C18 C 0.2236(7) 0.0573(4) 0.2093(6) 0.0450(16) Uani 1 1 d . . .
H18 H 0.192795 0.048119 0.281752 0.054 Uiso 1 1 calc R U .
C19 C 0.1274(8) 0.0657(5) 0.1076(7) 0.057(2) Uani 1 1 d . . .
H19 H 0.033415 0.063647 0.112496 0.068 Uiso 1 1 calc R U .
C20 C 0.1701(8) 0.0772(4) -0.0008(7) 0.0528(18) Uani 1 1 d . . .
H20 H 0.104373 0.080764 -0.069449 0.063 Uiso 1 1 calc R U .
C21 C 0.3081(7) 0.0835(4) -0.0101(5) 0.0404(15) Uani 1 1 d . . .
C22 C 0.3445(10) 0.0993(5) -0.1346(7) 0.065(2) Uani 1 1 d . . .
H22A H 0.443179 0.102523 -0.129751 0.098 Uiso 1 1 calc DR U .
H22B H 0.309925 0.060625 -0.188405 0.098 Uiso 1 1 calc R U .
H22C H 0.303132 0.144763 -0.163769 0.098 Uiso 1 1 calc R U .

loop_
_atom_site_aniso_label
_atom_site_aniso_U_11
_atom_site_aniso_U_22
_atom_site_aniso_U_33
_atom_site_aniso_U_23
_atom_site_aniso_U_13
_atom_site_aniso_U_12
Pt1 0.04007(15) 0.03565(15) 0.02738(14) 0.00290(10) 0.01107(10) -0.00421(11)
Cl1 0.0448(9) 0.0703(12) 0.0333(8) 0.0133(8) 0.0072(7) -0.0181(8)
N1 0.034(3) 0.040(3) 0.032(3) 0.006(2) 0.008(2) -0.002(2)
N2 0.042(3) 0.066(4) 0.038(3) 0.017(3) 0.010(2) -0.009(3)
N3 0.050(3) 0.057(4) 0.027(3) 0.002(2) 0.018(2) -0.010(3)
C1 0.046(4) 0.037(3) 0.031(3) 0.005(3) 0.011(3) -0.002(3)
C2 0.052(4) 0.055(4) 0.038(4) 0.013(3) 0.013(3) -0.023(4)
C3 0.047(5) 0.111(8) 0.042(4) 0.033(5) 0.001(3) -0.013(5)
C4 0.069(7) 0.175(15) 0.075(8) 0.038(8) -0.002(6) -0.026(8)
C5 0.121(12) 0.22(2) 0.067(8) 0.006(10) 0.012(8) -0.096(14)
C6 0.145(11) 0.106(9) 0.060(6) -0.019(6) 0.034(7) -0.084(9)
C7 0.099(7) 0.065(5) 0.039(4) -0.005(4) 0.024(4) -0.045(5)
C9 0.044(4) 0.043(4) 0.037(3) 0.008(3) 0.017(3) -0.003(3)
C10 0.074(5) 0.052(5) 0.048(4) -0.007(4) 0.029(4) -0.012(4)
C11 0.109(8) 0.096(8) 0.038(4) -0.010(5) 0.030(5) -0.021(6)
C12 0.152(11) 0.092(8) 0.052(6) 0.027(6) 0.038(6) -0.014(7)
C13 0.136(9) 0.050(5) 0.068(6) 0.014(4) 0.040(6) -0.014(6)
C14 0.073(5) 0.051(5) 0.042(4) -0.001(3) 0.021(4) -0.008(4)
C15 0.117(9) 0.073(7) 0.070(6) -0.018(5) 0.022(6) -0.030(6)
C16 0.044(4) 0.032(3) 0.035(3) 0.003(3) 0.011(3) 0.002(3)
C17 0.035(3) 0.028(3) 0.037(3) -0.001(2) 0.010(3) -0.001(2)
C18 0.045(4) 0.052(4) 0.040(4) 0.003(3) 0.014(3) -0.002(3)
C19 0.046(4) 0.074(5) 0.051(4) 0.012(4) 0.010(3) 0.009(4)
C20 0.047(4) 0.059(5) 0.049(4) 0.010(4) -0.002(3) 0.001(4)
C21 0.052(4) 0.039(4) 0.028(3) 0.003(3) -0.001(3) -0.002(3)
C22 0.087(6) 0.061(5) 0.050(5) 0.012(4) 0.017(4) 0.000(5)

loop_
_atom_type_symbol
_atom_type_description
_atom_type_scat_dispersion_real
_atom_type_scat_dispersion_imag
_atom_type_scat_source
C C 0.0033 0.0016 'International Tables Vol C Tables 4.2.6.8 and 6.1.1.4'
H H 0.0000 0.0000 'International Tables Vol C Tables 4.2.6.8 and 6.1.1.4'
N N 0.0061 0.0033 'International Tables Vol C Tables 4.2.6.8 and 6.1.1.4'
Cl Cl 0.1484 0.1585 'International Tables Vol C Tables 4.2.6.8 and 6.1.1.4'
Pt Pt -1.7033 8.3905 'International Tables Vol C Tables 4.2.6.8 and 6.1.1.4'

loop_
_geom_angle_atom_site_label_1
_geom_angle_atom_site_label_2
_geom_angle_atom_site_label_3
_geom_angle
_geom_angle_site_symmetry_1
_geom_angle_site_symmetry_3
C17 Pt1 N1 90.1(2) . .
C17 Pt1 Cl1 94.87(18) . .
N1 Pt1 Cl1 174.99(15) . .
C17 Pt1 Cl1 175.45(18) . 3_656
N1 Pt1 Cl1 94.37(15) . 3_656
Cl1 Pt1 Cl1 80.62(6) . 3_656
C17 Pt1 Pt1 136.52(17) . 3_656
N1 Pt1 Pt1 133.33(14) . 3_656
Cl1 Pt1 Pt1 41.66(4) . 3_656
Cl1 Pt1 Pt1 38.96(4) 3_656 3_656
Pt1 Cl1 Pt1 99.38(6) . 3_656
C1 N1 C2 117.8(5) . .
C1 N1 Pt1 126.9(4) . .
C2 N1 Pt1 115.3(4) . .
C1 N2 C9 126.2(6) . .
C1 N2 H2 116.9 . .
C9 N2 H2 116.9 . .
C1 N3 C16 130.6(5) . .
C1 N3 H3 114.7 . .
C16 N3 H3 114.7 . .
N1 C1 N3 121.1(6) . .
N1 C1 N2 120.7(6) . .
N3 C1 N2 118.2(6) . .
C7 C2 C3 120.4(8) . .
C7 C2 N1 119.5(7) . .
C3 C2 N1 120.1(7) . .
C4 C3 C2 119.2(10) . .
C4 C3 C8' 119.9(11) . .
C2 C3 C8' 120.8(9) . .
C5 C4 C3 119.2(12) . .
C5 C4 H4 120.4 . .
C3 C4 H4 120.4 . .
C6 C5 C4 121.8(13) . .
C6 C5 H5 119.1 . .
C4 C5 H5 119.1 . .
C7 C6 C5 119.2(12) . .
C7 C6 H6 120.4 . .
C5 C6 H6 120.4 . .
C6 C7 C2 120.3(10) . .
C6 C7 C8 118.1(12) . .
C2 C7 C8 121.6(10) . .
C10 C9 C14 120.8(6) . .
C10 C9 N2 121.7(6) . .
C14 C9 N2 117.5(6) . .
C11 C10 C9 120.6(8) . .
C11 C10 H10 119.7 . .
C9 C10 H10 119.7 . .
C12 C11 C10 118.7(9) . .
C12 C11 H11 120.6 . .
C10 C11 H11 120.6 . .
C13 C12 C11 121.4(8) . .
C13 C12 H12 119.3 . .
C11 C12 H12 119.3 . .
C12 C13 C14 121.6(9) . .
C12 C13 H13 119.2 . .
C14 C13 H13 119.2 . .
C13 C14 C9 116.5(7) . .
C13 C14 C15 121.9(8) . .
C9 C14 C15 121.6(7) . .
C14 C15 H15A 109.5 . .
C14 C15 H15B 109.5 . .
H15A C15 H15B 109.5 . .
C14 C15 H15C 109.5 . .
H15A C15 H15C 109.5 . .
H15B C15 H15C 109.5 . .
C17 C16 C21 123.2(6) . .
C17 C16 N3 120.5(6) . .
C21 C16 N3 116.3(5) . .
C18 C17 C16 116.0(6) . .
C18 C17 Pt1 121.0(5) . .
C16 C17 Pt1 123.0(5) . .
C19 C18 C17 122.2(7) . .
C19 C18 H18 118.9 . .
C17 C18 H18 118.9 . .
C20 C19 C18 120.0(7) . .
C20 C19 H19 120.0 . .
C18 C19 H19 120.0 . .
C19 C20 C21 121.3(7) . .
C19 C20 H20 119.3 . .
C21 C20 H20 119.3 . .
C20 C21 C16 117.2(6) . .
C20 C21 C22 117.2(6) . .
C16 C21 C22 125.6(7) . .
C21 C22 H22A 109.5 . .
C21 C22 H22B 109.5 . .
H22A C22 H22B 109.5 . .
C21 C22 H22C 109.5 . .
H22A C22 H22C 109.5 . .
H22B C22 H22C 109.5 . .

loop_
_geom_bond_atom_site_label_1
_geom_bond_atom_site_label_2
_geom_bond_distance
_geom_bond_site_symmetry_2
Pt1 C17 1.998(6) .
Pt1 N1 2.017(5) .
Pt1 Cl1 2.3249(16) .
Pt1 Cl1 2.4576(17) 3_656
Pt1 Pt1 3.6479(4) 3_656
N1 C1 1.303(8) .
N1 C2 1.437(8) .
N2 C1 1.357(8) .
N2 C9 1.439(8) .
N2 H2 0.8600 .
N3 C1 1.314(8) .
N3 C16 1.427(8) .
N3 H3 0.8600 .
C2 C7 1.381(9) .
C2 C3 1.384(9) .
C3 C4 1.384(10) .
C3 C8' 1.420(14) .
C4 C5 1.376(12) .
C4 H4 0.9300 .
C5 C6 1.367(12) .
C5 H5 0.9300 .
C6 C7 1.366(10) .
C6 H6 0.9300 .
C7 C8 1.420(15) .
C9 C10 1.361(10) .
C9 C14 1.386(10) .
C10 C11 1.355(11) .
C10 H10 0.9300 .
C11 C12 1.347(14) .
C11 H11 0.9300 .
C12 C13 1.343(14) .
C12 H12 0.9300 .
C13 C14 1.372(11) .
C13 H13 0.9300 .
C14 C15 1.487(11) .
C15 H15A 0.9600 .
C15 H15B 0.9600 .
C15 H15C 0.9600 .
C16 C17 1.391(8) .
C16 C21 1.414(9) .
C17 C18 1.389(9) .
C18 C19 1.376(10) .
C18 H18 0.9300 .
C19 C20 1.371(11) .
C19 H19 0.9300 .
C20 C21 1.374(10) .
C20 H20 0.9300 .
C21 C22 1.533(10) .
C22 H22A 0.9600 .
C22 H22B 0.9600 .
C22 H22C 0.9600 .

loop_
_geom_torsion_atom_site_label_1
_geom_torsion_atom_site_label_2
_geom_torsion_atom_site_label_3
_geom_torsion_atom_site_label_4
_geom_torsion
C2 N1 C1 N3 -172.8(6)
Pt1 N1 C1 N3 9.2(9)
C2 N1 C1 N2 6.5(10)
Pt1 N1 C1 N2 -171.5(5)
C16 N3 C1 N1 19.5(11)
C16 N3 C1 N2 -159.8(7)
C9 N2 C1 N1 -159.3(7)
C9 N2 C1 N3 20.0(11)
C1 N1 C2 C7 100.6(7)
Pt1 N1 C2 C7 -81.1(6)
C1 N1 C2 C3 -79.0(7)
Pt1 N1 C2 C3 99.2(5)
C7 C2 C3 C4 -0.7(8)
N1 C2 C3 C4 178.9(6)
C7 C2 C3 C8' 176.3(9)
N1 C2 C3 C8' -4.1(11)
C2 C3 C4 C5 0.1(12)
C8' C3 C4 C5 -176.9(12)
C3 C4 C5 C6 0.8(17)
C4 C5 C6 C7 -1.1(18)
C5 C6 C7 C2 0.5(14)
C5 C6 C7 C8 179.6(12)
C3 C2 C7 C6 0.4(10)
N1 C2 C7 C6 -179.2(7)
C3 C2 C7 C8 -178.7(10)
N1 C2 C7 C8 1.7(13)
C1 N2 C9 C10 -64.1(10)
C1 N2 C9 C14 117.6(8)
C14 C9 C10 C11 -4.2(13)
N2 C9 C10 C11 177.5(8)
C9 C10 C11 C12 -1.5(16)
C10 C11 C12 C13 5.1(19)
C11 C12 C13 C14 -3(2)
C12 C13 C14 C9 -2.6(16)
C12 C13 C14 C15 178.6(11)
C10 C9 C14 C13 6.1(12)
N2 C9 C14 C13 -175.5(8)
C10 C9 C14 C15 -175.1(9)
N2 C9 C14 C15 3.3(12)
C1 N3 C16 C17 -21.4(11)
C1 N3 C16 C21 159.2(7)
C21 C16 C17 C18 -4.0(9)
N3 C16 C17 C18 176.6(6)
C21 C16 C17 Pt1 174.0(5)
N3 C16 C17 Pt1 -5.4(8)
C16 C17 C18 C19 1.4(10)
Pt1 C17 C18 C19 -176.6(6)
C17 C18 C19 C20 1.8(12)
C18 C19 C20 C21 -2.7(13)
C19 C20 C21 C16 0.3(11)
C19 C20 C21 C22 -177.6(8)
C17 C16 C21 C20 3.2(10)
N3 C16 C21 C20 -177.4(6)
C17 C16 C21 C22 -179.1(7)
N3 C16 C21 C22 0.3(10)
